data_7223456
loop_
_publ_author_name
'Guo, Hai-Yang'
'Li, Zhi-Fang'
'Zhang, Xiao'
'Fu, Li-Wei'
'Hu, Yang-Yang'
'Guo, Lan-Lan'
'Cui, Xiao-Bing'
'Huo, Qi-Sheng'
'Xu, Ji-Qing'

_publ_section_title
;
 New self-assembly hybrid compounds based on arsenic--vanadium clusters
 and transition metal mixed-organic-ligand complexes
;
_journal_issue 4
_journal_name_full CrystEngComm
_journal_page_first 566
_journal_paper_doi 10.1039/C5CE01983D
_journal_volume 18
_journal_year 2016
_chemical_formula_sum 'C48 H46 As8 N18 Ni5 O43 V14'
_chemical_formula_weight 3169.10
_space_group_crystal_system monoclinic
_space_group_IT_number 13
_space_group_name_Hall '-P 2yc'
_space_group_name_H-M_alt 'P 1 2/c 1'
_symmetry_space_group_name_Hall '-P 2yc'
_symmetry_space_group_name_H-M 'P 1 2/c 1'
_atom_sites_solution_hydrogens geom
_audit_creation_method SHELXL-2014/7
_audit_update_record
;
2015-09-16 deposited with the CCDC.
2015-12-11 downloaded from the CCDC.
;
_cell_angle_alpha 90
_cell_angle_beta 106.37(3)
_cell_angle_gamma 90
_cell_formula_units_Z 2
_cell_length_a 14.861(3)
_cell_length_b 14.142(3)
_cell_length_c 22.798(5)
_cell_measurement_reflns_used 995
_cell_measurement_temperature 293(2)
_cell_measurement_theta_max 25.06
_cell_measurement_theta_min 2.76
_cell_volume 4597.1(18)
_computing_cell_refinement 'Bruker XSCANS'
_computing_data_collection 'Bruker XSCANS'
_computing_data_reduction 'SHELXL-2014/7 (Sheldrick, 2014)'
_computing_molecular_graphics 'SHELXL-2014/7 (Sheldrick, 2014)'
_computing_publication_material 'SHELXL-2014/7 (Sheldrick, 2014)'
_computing_structure_refinement 'SHELXL-2014/7 (Sheldrick, 2014)'
_computing_structure_solution 'SHELXL-2014/7 (Sheldrick, 2014)'
_diffrn_ambient_temperature 293(2)
_diffrn_measured_fraction_theta_full 0.981
_diffrn_measured_fraction_theta_max 0.981
_diffrn_measurement_device_type 'Bruker P4'
_diffrn_measurement_method '\w scans'
_diffrn_radiation_type MoK\a
_diffrn_radiation_wavelength 0.71073
_diffrn_reflns_av_R_equivalents 0.0624
_diffrn_reflns_av_unetI/netI 0.0722
_diffrn_reflns_laue_measured_fraction_full 0.981
_diffrn_reflns_laue_measured_fraction_max 0.981
_diffrn_reflns_limit_h_max 17
_diffrn_reflns_limit_h_min -17
_diffrn_reflns_limit_k_max 16
_diffrn_reflns_limit_k_min -16
_diffrn_reflns_limit_l_max 13
_diffrn_reflns_limit_l_min -27
_diffrn_reflns_number 25225
_diffrn_reflns_point_group_measured_fraction_full 0.981
_diffrn_reflns_point_group_measured_fraction_max 0.981
_diffrn_reflns_theta_full 25.189
_diffrn_reflns_theta_max 25.189
_diffrn_reflns_theta_min 1.715
_exptl_absorpt_coefficient_mu 5.296
_exptl_absorpt_correction_T_max 0.545
_exptl_absorpt_correction_T_min 0.423
_exptl_absorpt_correction_type multi-scan
_exptl_absorpt_process_details 'SADABS-2004/1 (Bruker,2004) was used for absorption correction.'
_exptl_crystal_colour black
_exptl_crystal_density_diffrn 2.289
_exptl_crystal_description columnar
_exptl_crystal_F_000 3060
_exptl_crystal_size_max 0.240
_exptl_crystal_size_mid 0.150
_exptl_crystal_size_min 0.140
_refine_diff_density_max 2.050
_refine_diff_density_min -1.316
_refine_diff_density_rms 0.209
_refine_ls_extinction_method none
_refine_ls_goodness_of_fit_ref 1.004
_refine_ls_hydrogen_treatment constr
_refine_ls_matrix_type full
_refine_ls_number_parameters 628
_refine_ls_number_reflns 8118
_refine_ls_number_restraints 2
_refine_ls_restrained_S_all 1.004
_refine_ls_R_factor_all 0.1144
_refine_ls_R_factor_gt 0.0740
_refine_ls_shift/su_max 0.001
_refine_ls_shift/su_mean 0.000
_refine_ls_structure_factor_coef Fsqd
_refine_ls_weighting_details 'w=1/[\s^2^(Fo^2^)+(0.1041P)^2^+90.8226P] where P=(Fo^2^+2Fc^2^)/3'
_refine_ls_weighting_scheme calc
_refine_ls_wR_factor_gt 0.1909
_refine_ls_wR_factor_ref 0.2334
_reflns_Friedel_coverage 0.000
_reflns_number_gt 5601
_reflns_number_total 8118
_reflns_threshold_expression 'I > 2\s(I)'
_cod_data_source_file c5ce01983d2.cif
_cod_data_source_block shelx_1
_cod_depositor_comments 'Adding full bibliography for 7223456--7223462.cif.'
_cod_original_cell_volume 4597.1(17)
_cod_database_code 7223456
_shelx_shelxl_version_number 2014/7
_shelx_space_group_comment
;
The symmetry employed for this shelxl refinement is uniquely defined
by the following loop, which should always be used as a source of
symmetry information in preference to the above space-group names.
They are only intended as comments.
;
_shelx_estimated_absorpt_t_min 0.363
_shelx_estimated_absorpt_t_max 0.524

loop_
_space_group_symop_operation_xyz
'x, y, z'
'-x, y, -z+1/2'
'-x, -y, -z'
'x, -y, z-1/2'

loop_
_atom_site_label
_atom_site_type_symbol
_atom_site_fract_x
_atom_site_fract_y
_atom_site_fract_z
_atom_site_U_iso_or_equiv
_atom_site_adp_type
_atom_site_occupancy
_atom_site_site_symmetry_order
_atom_site_calc_flag
_atom_site_refinement_flags_posn
_atom_site_refinement_flags_adp
_atom_site_refinement_flags_occupancy
As1 As 0.09562(9) 0.94697(9) 0.45809(5) 0.0372(3) Uani 1 1 d . . .
As2 As -0.04550(9) 1.10830(8) 0.38215(6) 0.0355(3) Uani 1 1 d . . .
As3 As 0.16464(10) 0.64565(8) 0.18026(6) 0.0422(3) Uani 1 1 d . . .
As4 As 0.30599(9) 0.80748(9) 0.25497(6) 0.0428(3) Uani 1 1 d . . .
V5 V 0.0000 1.15125(17) 0.2500 0.0294(6) Uani 1 2 d S T P
V6 V 0.0000 0.59992(17) 0.2500 0.0336(6) Uani 1 2 d S T P
V7 V 0.12446(14) 0.87604(13) 0.12867(9) 0.0335(4) Uani 1 1 d . . .
V8 V 0.24022(14) 0.87661(13) 0.37737(9) 0.0350(5) Uani 1 1 d . . .
V9 V 0.20700(14) 1.01857(14) 0.23623(9) 0.0345(5) Uani 1 1 d . . .
V10 V 0.16700(13) 1.07407(13) 0.34748(9) 0.0333(5) Uani 1 1 d . . .
V11 V 0.17810(15) 0.67864(13) 0.33477(9) 0.0371(5) Uani 1 1 d . . .
V12 V 0.04137(15) 0.73474(13) 0.39438(9) 0.0366(5) Uani 1 1 d . . .
OW1 O 0.0000 0.8805(7) 0.2500 0.031(2) Uani 1 2 d S T P
Ni1 Ni 0.3472(3) 0.5466(5) 0.4234(2) 0.0922(18) Uani 0.5 1 d . . P
Ni2 Ni 0.5000 1.0040(4) 0.2500 0.0652(15) Uani 0.5 2 d S T P
Ni3 Ni 0.5000 1.0000 0.5000 0.0574(14) Uani 0.5 2 d S . P
Ni4 Ni 0.0000 1.5000 0.5000 0.1029(15) Uani 1 2 d S . P
Ni5 Ni -0.52467(16) 1.41800(19) 0.31070(12) 0.0813(7) Uani 1 1 d . . .
O22 O 0.1276(5) 0.6402(5) 0.2470(3) 0.0353(18) Uani 1 1 d . . .
O21 O 0.1290(5) 1.1122(5) 0.2610(3) 0.0325(17) Uani 1 1 d . . .
O20 O 0.0355(5) 1.1116(5) 0.3376(4) 0.0349(17) Uani 1 1 d . . .
O19 O 0.0510(6) 0.6467(5) 0.3319(4) 0.0378(18) Uani 1 1 d . . .
O18 O 0.2223(6) 0.8849(6) 0.2093(4) 0.043(2) Uani 1 1 d . . .
O17 O 0.2385(6) 0.9782(6) 0.3201(4) 0.0400(19) Uani 1 1 d . . .
O16 O 0.1633(6) 0.7742(6) 0.3918(4) 0.042(2) Uani 1 1 d . . .
O15 O 0.0000 1.2637(8) 0.2500 0.044(3) Uani 1 2 d S T P
O14 O 0.2525(6) 0.7839(5) 0.3130(4) 0.0394(19) Uani 1 1 d . . .
O13 O 0.0261(6) 1.0513(6) 0.4480(4) 0.0410(19) Uani 1 1 d . . .
O12 O 0.1782(7) 0.8754(6) 0.0778(4) 0.049(2) Uani 1 1 d . . .
O11 O 0.1579(6) 0.9695(5) 0.4040(3) 0.0360(18) Uani 1 1 d . . .
O10 O 0.0107(6) 0.8668(6) 0.4137(4) 0.044(2) Uani 1 1 d . . .
O9 O -0.1146(6) 1.0105(6) 0.3472(4) 0.044(2) Uani 1 1 d . . .
O8 O 0.0000 0.4872(8) 0.2500 0.053(3) Uani 1 2 d S T P
O7 O 0.3378(6) 0.8785(7) 0.4287(4) 0.054(2) Uani 1 1 d . . .
O6 O 0.0977(6) 0.7426(6) 0.1434(4) 0.050(2) Uani 1 1 d . . .
O5 O 0.2363(6) 1.1533(6) 0.3857(4) 0.053(2) Uani 1 1 d . . .
O4 O 0.2751(6) 0.7022(7) 0.2115(5) 0.053(2) Uani 1 1 d . . .
O3 O 0.2485(7) 0.5960(6) 0.3686(4) 0.055(2) Uani 1 1 d . . .
O2 O 0.2949(6) 1.0746(6) 0.2282(5) 0.051(2) Uani 1 1 d . . .
O1 O 0.0532(8) 0.6734(7) 0.4551(4) 0.060(3) Uani 1 1 d . . .
N8 N -0.6477(9) 1.3774(8) 0.2744(6) 0.060(3) Uani 1 1 d . . .
N4 N 0.0611(10) 1.4211(9) 0.4586(6) 0.064(3) Uani 1 1 d . . .
N9 N -0.7724(10) 1.2851(9) 0.2548(6) 0.063(3) Uani 1 1 d . . .
N6 N -0.4032(10) 1.3613(11) 0.3599(7) 0.074(4) Uani 1 1 d . . .
N7 N -0.4582(9) 1.5393(10) 0.3444(7) 0.070(4) Uani 1 1 d . . .
C16 C -0.3396(13) 1.4246(15) 0.3922(8) 0.077(5) Uani 1 1 d . . .
C10 C 0.1150(19) 1.3665(19) 0.3865(10) 0.113(9) Uani 1 1 d . . .
H10A H 0.1302 1.3616 0.3497 0.136 Uiso 1 1 calc R U .
N5 N 0.1265(14) 1.3005(11) 0.4311(11) 0.104(6) Uani 1 1 d . . .
N3 N 0.5307(14) 0.9968(14) 0.4336(9) 0.110(6) Uani 1 1 d . U .
N102 N 0.5477(14) 0.3816(14) 0.5134(8) 0.089(5) Uani 0.5 1 d . . P
C2 C 0.5477(14) 0.3816(14) 0.5134(8) 0.089(5) Uani 0.5 1 d . . P
N1 N 0.4068(11) 0.4296(12) 0.4495(7) 0.074(4) Uani 0.5 1 d . . P
C101 C 0.4068(11) 0.4296(12) 0.4495(7) 0.074(4) Uani 0.5 1 d . . P
C23 C -0.8033(13) 1.3773(13) 0.2470(10) 0.079(5) Uani 1 1 d . . .
H23A H -0.8650 1.3984 0.2343 0.095 Uiso 1 1 calc R U .
C11 C 0.0944(13) 1.3354(11) 0.4740(9) 0.069(5) Uani 1 1 d . . .
H11A H 0.0949 1.3046 0.5101 0.083 Uiso 1 1 calc R U .
C24 C -0.7244(13) 1.4304(11) 0.2619(8) 0.074(5) Uani 1 1 d . . .
H24A H -0.7240 1.4961 0.2631 0.089 Uiso 1 1 calc R U .
C18 C -0.3245(15) 1.6014(17) 0.4185(9) 0.086(6) Uani 1 1 d . U .
H18A H -0.2672 1.5889 0.4470 0.104 Uiso 1 1 calc R U .
C22 C -0.6805(12) 1.2912(11) 0.2713(8) 0.069(5) Uani 1 1 d . . .
H22A H -0.6418 1.2383 0.2801 0.083 Uiso 1 1 calc R U .
C4 C 0.4418(15) 0.2704(14) 0.4541(10) 0.090(6) Uani 1 1 d . . .
H4A H 0.4260 0.2082 0.4423 0.109 Uiso 1 1 calc R U .
C5 C 0.3827(14) 0.3385(13) 0.4309(8) 0.078(5) Uani 1 1 d . . .
C8 C 0.4824(16) 1.0116(19) 0.3711(10) 0.101(7) Uani 1 1 d . U .
H8A H 0.4189 1.0264 0.3575 0.121 Uiso 1 1 calc R U .
C21 C -0.4922(16) 1.6268(16) 0.3373(13) 0.107(7) Uani 1 1 d . . .
H21A H -0.5516 1.6365 0.3107 0.128 Uiso 1 1 calc R U .
N2 N 0.5360(16) 1.0025(16) 0.3339(9) 0.110(6) Uani 1 1 d . . .
C17 C -0.3757(13) 1.5279(15) 0.3855(8) 0.077(5) Uani 1 1 d . . .
C1 C 0.4886(14) 0.4512(13) 0.4903(7) 0.072(5) Uani 1 1 d . . .
C19 C -0.3553(18) 1.6879(19) 0.4104(11) 0.104(7) Uani 1 1 d . U .
H19A H -0.3199 1.7373 0.4322 0.124 Uiso 1 1 calc R U .
C7 C 0.6233(18) 0.9799(19) 0.4290(12) 0.111(8) Uani 1 1 d . . .
H7A H 0.6755 0.9688 0.4620 0.133 Uiso 1 1 calc R U .
C20 C -0.4428(19) 1.7055(16) 0.3682(13) 0.112(8) Uani 1 1 d . . .
H20A H -0.4671 1.7664 0.3610 0.135 Uiso 1 1 calc R U .
C15 C -0.2574(19) 1.397(2) 0.4287(13) 0.144(12) Uani 1 1 d . . .
H15A H -0.2170 1.4389 0.4544 0.173 Uiso 1 1 calc R U .
C13 C -0.291(2) 1.236(2) 0.3985(14) 0.148(12) Uani 1 1 d . . .
H13A H -0.2767 1.1722 0.3998 0.177 Uiso 1 1 calc R U .
C6 C 0.624(2) 0.982(2) 0.3707(14) 0.125(9) Uani 1 1 d . . .
H6A H 0.6770 0.9716 0.3571 0.150 Uiso 1 1 calc R U .
C3 C 0.5260(18) 0.2894(17) 0.4950(10) 0.103(7) Uani 1 1 d . . .
C9 C 0.0779(19) 1.4384(14) 0.4068(11) 0.106(8) Uani 1 1 d . . .
H9A H 0.0649 1.4959 0.3864 0.128 Uiso 1 1 calc R U .
C14 C -0.233(3) 1.297(3) 0.4268(16) 0.190(19) Uani 1 1 d . . .
H14A H -0.1723 1.2784 0.4471 0.228 Uiso 1 1 calc R U .
C12 C -0.3799(16) 1.2722(17) 0.3647(11) 0.107(8) Uani 1 1 d . . .
H12A H -0.4249 1.2287 0.3443 0.129 Uiso 1 1 calc R U .

loop_
_atom_site_aniso_label
_atom_site_aniso_U_11
_atom_site_aniso_U_22
_atom_site_aniso_U_33
_atom_site_aniso_U_23
_atom_site_aniso_U_13
_atom_site_aniso_U_12
As1 0.0430(7) 0.0365(7) 0.0253(6) -0.0020(5) -0.0017(5) 0.0002(5)
As2 0.0407(7) 0.0300(6) 0.0336(6) -0.0046(5) 0.0068(5) 0.0020(5)
As3 0.0522(8) 0.0295(6) 0.0416(7) -0.0024(5) 0.0077(6) 0.0067(5)
As4 0.0376(7) 0.0385(7) 0.0474(8) 0.0028(6) 0.0036(6) 0.0050(5)
V5 0.0303(14) 0.0231(13) 0.0309(14) 0.000 0.0021(11) 0.000
V6 0.0452(16) 0.0195(13) 0.0301(14) 0.000 0.0005(12) 0.000
V7 0.0377(11) 0.0303(10) 0.0307(10) 0.0006(8) 0.0069(9) 0.0044(8)
V8 0.0335(11) 0.0288(10) 0.0339(11) 0.0035(8) -0.0049(8) 0.0026(8)
V9 0.0347(11) 0.0320(10) 0.0334(11) -0.0015(8) 0.0044(9) -0.0005(8)
V10 0.0310(10) 0.0254(9) 0.0367(11) -0.0016(8) -0.0016(8) -0.0014(8)
V11 0.0406(12) 0.0272(10) 0.0339(11) 0.0052(8) -0.0054(9) 0.0072(8)
V12 0.0459(12) 0.0290(10) 0.0288(10) 0.0037(8) 0.0008(9) -0.0001(8)
OW1 0.048(7) 0.034(6) 0.016(5) 0.000 0.016(5) 0.000
Ni1 0.053(3) 0.163(5) 0.051(3) 0.048(3) 0.001(2) 0.043(3)
Ni2 0.083(4) 0.075(4) 0.032(3) 0.000 0.006(3) 0.000
Ni3 0.062(3) 0.073(4) 0.036(3) 0.008(2) 0.013(2) 0.008(3)
Ni4 0.084(2) 0.126(3) 0.091(3) -0.056(2) 0.012(2) 0.038(2)
Ni5 0.0568(13) 0.0968(18) 0.0743(16) 0.0017(13) -0.0075(11) -0.0240(12)
O22 0.033(4) 0.036(4) 0.029(4) -0.003(3) -0.005(3) 0.002(3)
O21 0.037(4) 0.027(4) 0.033(4) 0.004(3) 0.008(3) 0.006(3)
O20 0.033(4) 0.034(4) 0.034(4) 0.000(3) 0.003(3) 0.001(3)
O19 0.042(5) 0.034(4) 0.032(4) -0.003(3) 0.001(4) -0.001(3)
O18 0.047(5) 0.039(5) 0.036(5) 0.003(4) -0.001(4) 0.006(4)
O17 0.052(5) 0.034(4) 0.030(4) 0.000(3) 0.005(4) 0.005(4)
O16 0.040(5) 0.043(5) 0.034(4) -0.002(4) -0.004(4) -0.001(4)
O15 0.046(7) 0.025(6) 0.061(8) 0.000 0.015(6) 0.000
O14 0.044(5) 0.024(4) 0.046(5) 0.001(3) 0.006(4) 0.004(3)
O13 0.049(5) 0.036(4) 0.032(4) -0.004(3) 0.002(4) 0.005(4)
O12 0.060(6) 0.053(5) 0.037(5) -0.003(4) 0.020(4) 0.000(4)
O11 0.045(5) 0.032(4) 0.029(4) 0.004(3) 0.008(4) 0.006(3)
O10 0.043(5) 0.036(5) 0.048(5) -0.007(4) 0.003(4) -0.006(4)
O9 0.056(5) 0.037(5) 0.032(5) 0.003(4) 0.001(4) -0.005(4)
O8 0.074(9) 0.023(6) 0.057(8) 0.000 0.012(7) 0.000
O7 0.043(5) 0.066(6) 0.040(5) 0.006(4) -0.011(4) -0.004(5)
O6 0.053(5) 0.031(4) 0.052(6) 0.010(4) -0.006(4) 0.000(4)
O5 0.048(5) 0.040(5) 0.058(6) -0.012(4) -0.006(5) -0.010(4)
O4 0.042(5) 0.051(5) 0.060(6) 0.005(5) 0.006(5) 0.009(4)
O3 0.061(6) 0.036(5) 0.050(6) 0.013(4) -0.012(5) 0.009(4)
O2 0.044(5) 0.046(5) 0.066(6) -0.001(4) 0.021(5) -0.001(4)
O1 0.079(7) 0.058(6) 0.037(5) 0.014(4) 0.007(5) -0.011(5)
N8 0.051(7) 0.047(7) 0.074(9) -0.007(6) 0.005(6) -0.002(6)
N4 0.089(10) 0.046(7) 0.063(8) -0.010(6) 0.030(8) 0.001(7)
N9 0.066(9) 0.047(7) 0.069(9) -0.005(6) 0.008(7) -0.006(6)
N6 0.059(9) 0.082(10) 0.072(10) 0.004(8) 0.005(7) -0.009(7)
N7 0.054(8) 0.072(9) 0.070(9) -0.004(7) -0.006(7) -0.012(7)
C16 0.070(12) 0.102(15) 0.052(10) -0.001(9) 0.007(9) -0.010(10)
C10 0.16(2) 0.13(2) 0.071(14) -0.012(13) 0.068(16) 0.038(17)
N5 0.115(14) 0.049(9) 0.145(18) -0.033(10) 0.032(13) 0.003(9)
N3 0.096(14) 0.110(15) 0.108(13) 0.000(11) 0.003(11) -0.004(11)
N102 0.093(13) 0.095(14) 0.061(10) 0.008(10) -0.009(9) -0.007(11)
C2 0.093(13) 0.095(14) 0.061(10) 0.008(10) -0.009(9) -0.007(11)
N1 0.068(10) 0.080(11) 0.062(10) 0.006(8) 0.001(8) -0.005(8)
C101 0.068(10) 0.080(11) 0.062(10) 0.006(8) 0.001(8) -0.005(8)
C23 0.060(11) 0.069(11) 0.107(15) 0.007(10) 0.020(10) 0.015(9)
C11 0.082(12) 0.047(9) 0.084(12) -0.009(8) 0.032(10) -0.005(8)
C24 0.077(12) 0.042(8) 0.087(13) 0.018(8) -0.003(10) -0.018(8)
C18 0.074(13) 0.112(14) 0.073(12) -0.026(12) 0.019(10) -0.029(12)
C22 0.065(11) 0.037(8) 0.096(13) -0.016(8) 0.007(9) -0.006(7)
C4 0.095(15) 0.064(11) 0.096(15) 0.001(10) -0.001(12) -0.002(10)
C5 0.096(14) 0.062(11) 0.064(11) 0.002(9) 0.002(10) -0.001(10)
C8 0.074(13) 0.16(2) 0.067(12) -0.007(13) 0.015(10) -0.008(13)
C21 0.081(15) 0.088(16) 0.14(2) 0.005(14) 0.018(14) 0.004(12)
N2 0.105(15) 0.130(17) 0.089(14) 0.007(12) 0.016(13) -0.009(13)
C17 0.068(11) 0.108(15) 0.054(10) -0.009(10) 0.015(9) -0.034(11)
C1 0.083(12) 0.085(12) 0.045(9) 0.004(8) 0.015(9) -0.030(10)
C19 0.100(18) 0.112(15) 0.098(17) -0.041(14) 0.026(14) -0.054(13)
C7 0.091(17) 0.14(2) 0.084(16) 0.002(15) -0.006(13) 0.008(15)
C20 0.12(2) 0.071(13) 0.15(2) -0.040(14) 0.057(19) -0.034(13)
C15 0.12(2) 0.14(2) 0.12(2) -0.044(18) -0.054(17) -0.002(18)
C13 0.16(3) 0.12(2) 0.13(2) -0.029(18) -0.03(2) 0.01(2)
C6 0.12(2) 0.14(2) 0.12(2) -0.008(19) 0.039(19) -0.008(18)
C3 0.111(18) 0.094(16) 0.085(15) 0.000(12) -0.005(13) 0.007(13)
C9 0.17(2) 0.059(12) 0.112(18) 0.030(11) 0.078(18) 0.032(13)
C14 0.19(4) 0.15(3) 0.16(3) -0.05(2) -0.06(3) 0.09(3)
C12 0.087(15) 0.086(15) 0.119(19) -0.003(13) -0.020(14) -0.009(12)

loop_
_atom_type_symbol
_atom_type_description
_atom_type_scat_dispersion_real
_atom_type_scat_dispersion_imag
_atom_type_scat_source
C C 0.0033 0.0016 'International Tables Vol C Tables 4.2.6.8 and 6.1.1.4'
H H 0.0000 0.0000 'International Tables Vol C Tables 4.2.6.8 and 6.1.1.4'
N N 0.0061 0.0033 'International Tables Vol C Tables 4.2.6.8 and 6.1.1.4'
O O 0.0106 0.0060 'International Tables Vol C Tables 4.2.6.8 and 6.1.1.4'
V V 0.3005 0.5294 'International Tables Vol C Tables 4.2.6.8 and 6.1.1.4'
Ni Ni 0.3393 1.1124 'International Tables Vol C Tables 4.2.6.8 and 6.1.1.4'
As As 0.0499 2.0058 'International Tables Vol C Tables 4.2.6.8 and 6.1.1.4'

loop_
_geom_angle_atom_site_label_1
_geom_angle_atom_site_label_2
_geom_angle_atom_site_label_3
_geom_angle
_geom_angle_site_symmetry_1
_geom_angle_site_symmetry_3
O11 As1 O13 99.2(4) . .
O11 As1 O10 98.3(4) . .
O13 As1 O10 99.3(4) . .
O13 As2 O9 99.2(4) . .
O13 As2 O20 98.8(4) . .
O9 As2 O20 99.3(4) . .
O22 As3 O6 100.0(4) . .
O22 As3 O4 98.7(4) . .
O6 As3 O4 100.0(4) . .
O14 As4 O18 99.8(4) . .
O14 As4 O4 99.2(4) . .
O18 As4 O4 99.4(4) . .
O15 V5 O21 106.5(2) . .
O15 V5 O21 106.5(2) . 2
O21 V5 O21 146.9(5) . 2
O15 V5 O20 106.3(2) . 2
O21 V5 O20 91.3(3) . 2
O21 V5 O20 79.5(3) 2 2
O15 V5 O20 106.3(2) . .
O21 V5 O20 79.5(3) . .
O21 V5 O20 91.3(3) 2 .
O20 V5 O20 147.4(5) 2 .
O15 V5 V10 111.11(6) . .
O21 V5 V10 39.5(2) . .
O21 V5 V10 124.5(2) 2 .
O20 V5 V10 124.3(2) 2 .
O20 V5 V10 40.0(2) . .
O15 V5 V10 111.11(6) . 2
O21 V5 V10 124.5(2) . 2
O21 V5 V10 39.5(2) 2 2
O20 V5 V10 40.0(2) 2 2
O20 V5 V10 124.3(2) . 2
V10 V5 V10 137.78(11) . 2
O8 V6 O19 110.1(2) . 2
O8 V6 O19 110.1(2) . .
O19 V6 O19 139.8(5) 2 .
O8 V6 O22 106.5(2) . 2
O19 V6 O22 79.5(3) 2 2
O19 V6 O22 89.2(3) . 2
O8 V6 O22 106.5(2) . .
O19 V6 O22 89.2(3) 2 .
O19 V6 O22 79.5(3) . .
O22 V6 O22 146.9(4) 2 .
O8 V6 V11 111.66(6) . .
O19 V6 V11 122.0(3) 2 .
O19 V6 V11 38.4(3) . .
O22 V6 V11 122.8(2) 2 .
O22 V6 V11 41.2(2) . .
O8 V6 V11 111.66(6) . 2
O19 V6 V11 38.4(3) 2 2
O19 V6 V11 122.0(3) . 2
O22 V6 V11 41.2(2) 2 2
O22 V6 V11 122.8(2) . 2
V11 V6 V11 136.68(11) . 2
O12 V7 O10 107.2(5) . 2
O12 V7 O6 106.7(5) . .
O10 V7 O6 78.1(4) 2 .
O12 V7 O9 107.4(4) . 2
O10 V7 O9 93.1(4) 2 2
O6 V7 O9 145.9(4) . 2
O12 V7 O18 106.7(4) . .
O10 V7 O18 146.1(4) 2 .
O6 V7 O18 91.8(4) . .
O9 V7 O18 77.2(3) 2 .
O12 V7 V12 114.4(3) . 2
O10 V7 V12 39.0(2) 2 2
O6 V7 V12 39.2(3) . 2
O9 V7 V12 122.9(3) 2 2
O18 V7 V12 122.2(3) . 2
O7 V8 O16 110.5(4) . .
O7 V8 O17 108.7(4) . .
O16 V8 O17 140.8(4) . .
O7 V8 O11 106.0(5) . .
O16 V8 O11 89.9(4) . .
O17 V8 O11 79.9(3) . .
O7 V8 O14 107.2(5) . .
O16 V8 O14 79.4(4) . .
O17 V8 O14 88.8(3) . .
O11 V8 O14 146.8(3) . .
O7 V8 V10 110.4(4) . .
O16 V8 V10 122.8(3) . .
O17 V8 V10 39.0(2) . .
O11 V8 V10 41.0(2) . .
O14 V8 V10 122.8(2) . .
O7 V8 V11 112.7(4) . .
O16 V8 V11 38.5(3) . .
O17 V8 V11 121.7(3) . .
O11 V8 V11 123.2(3) . .
O14 V8 V11 41.0(2) . .
V10 V8 V11 136.89(9) . .
O2 V9 O17 106.6(5) . .
O2 V9 O21 105.8(4) . .
O17 V9 O21 84.9(3) . .
O2 V9 O9 106.6(5) . 2
O17 V9 O9 146.4(4) . 2
O21 V9 O9 90.5(3) . 2
O2 V9 O18 105.4(4) . .
O17 V9 O18 90.4(3) . .
O21 V9 O18 148.5(4) . .
O9 V9 O18 76.4(3) 2 .
O2 V9 V10 110.4(4) . .
O17 V9 V10 41.9(2) . .
O21 V9 V10 43.1(2) . .
O9 V9 V10 126.5(3) 2 .
O18 V9 V10 126.4(3) . .
O5 V10 O17 109.8(4) . .
O5 V10 O21 108.2(4) . .
O17 V10 O21 84.1(3) . .
O5 V10 O20 109.7(4) . .
O17 V10 O20 140.2(4) . .
O21 V10 O20 79.4(3) . .
O5 V10 O11 108.6(4) . .
O17 V10 O11 80.3(3) . .
O21 V10 O11 143.1(3) . .
O20 V10 O11 91.6(3) . .
O5 V10 V9 114.2(4) . .
O17 V10 V9 41.7(2) . .
O21 V10 V9 42.4(2) . .
O20 V10 V9 114.6(2) . .
O11 V10 V9 115.9(2) . .
O5 V10 V8 113.0(3) . .
O17 V10 V8 39.1(2) . .
O21 V10 V8 117.7(2) . .
O20 V10 V8 124.0(2) . .
O11 V10 V8 41.3(2) . .
V9 V10 V8 78.14(7) . .
O5 V10 V5 114.5(4) . .
O17 V10 V5 115.3(3) . .
O21 V10 V5 38.9(2) . .
O20 V10 V5 40.5(2) . .
O11 V10 V5 123.5(3) . .
V9 V10 V5 77.37(7) . .
V8 V10 V5 132.11(9) . .
O3 V11 O19 110.2(5) . .
O3 V11 O16 111.6(4) . .
O19 V11 O16 83.7(4) . .
O3 V11 O14 109.2(4) . .
O19 V11 O14 140.6(3) . .
O16 V11 O14 79.7(4) . .
O3 V11 O22 106.9(4) . .
O19 V11 O22 79.4(3) . .
O16 V11 O22 141.3(3) . .
O14 V11 O22 91.8(3) . .
O3 V11 V12 115.3(4) . .
O19 V11 V12 42.1(2) . .
O16 V11 V12 41.7(3) . .
O14 V11 V12 115.4(2) . .
O22 V11 V12 115.7(2) . .
O3 V11 V6 111.9(4) . .
O19 V11 V6 38.4(2) . .
O16 V11 V6 116.3(3) . .
O14 V11 V6 124.3(3) . .
O22 V11 V6 41.1(2) . .
V12 V11 V6 78.11(7) . .
O3 V11 V8 114.8(4) . .
O19 V11 V8 115.9(2) . .
O16 V11 V8 38.5(3) . .
O14 V11 V8 41.4(2) . .
O22 V11 V8 124.5(2) . .
V12 V11 V8 77.51(7) . .
V6 V11 V8 132.96(8) . .
O1 V12 O16 108.1(5) . .
O1 V12 O19 106.0(5) . .
O16 V12 O19 84.1(4) . .
O1 V12 O10 106.9(5) . .
O16 V12 O10 90.6(4) . .
O19 V12 O10 146.6(4) . .
O1 V12 O6 104.5(5) . 2
O16 V12 O6 147.2(4) . 2
O19 V12 O6 90.0(4) . 2
O10 V12 O6 76.8(3) . 2
O1 V12 V11 110.0(4) . .
O16 V12 V11 42.2(3) . .
O19 V12 V11 42.1(3) . .
O10 V12 V11 126.9(3) . .
O6 V12 V11 126.6(3) 2 .
O1 V12 V7 112.6(4) . 2
O16 V12 V7 121.4(3) . 2
O19 V12 V7 120.8(3) . 2
O10 V12 V7 38.4(3) . 2
O6 V12 V7 38.5(2) 2 2
V11 V12 V7 137.42(9) . 2
O3 Ni1 N1 141.6(7) . .
O3 Ni1 C2 127.4(7) . 3_666
N1 Ni1 C2 90.9(8) . 3_666
O3 Ni1 N102 127.4(7) . 3_666
N1 Ni1 N102 90.9(8) . 3_666
C2 Ni1 N102 0.0 3_666 3_666
N2 Ni2 N2 178.6(14) 2_655 .
N3 Ni3 N3 180.0 3_676 .
N4 Ni4 N4 180.0(9) 3_586 .
N8 Ni5 N6 137.6(6) . .
N8 Ni5 N7 137.7(6) . .
N6 Ni5 N7 82.0(6) . .
As3 O22 V6 125.0(4) . .
As3 O22 V11 137.0(4) . .
V6 O22 V11 97.7(4) . .
V5 O21 V9 143.5(4) . .
V5 O21 V10 101.6(3) . .
V9 O21 V10 94.5(3) . .
As2 O20 V10 137.2(4) . .
As2 O20 V5 123.2(4) . .
V10 O20 V5 99.4(4) . .
V6 O19 V11 103.2(4) . .
V6 O19 V12 148.0(5) . .
V11 O19 V12 95.7(4) . .
As4 O18 V7 135.6(5) . .
As4 O18 V9 121.6(4) . .
V7 O18 V9 102.9(4) . .
V9 O17 V10 96.4(4) . .
V9 O17 V8 147.6(5) . .
V10 O17 V8 101.9(4) . .
V12 O16 V8 146.7(5) . .
V12 O16 V11 96.0(4) . .
V8 O16 V11 103.0(4) . .
As4 O14 V11 136.7(5) . .
As4 O14 V8 125.3(4) . .
V11 O14 V8 97.7(4) . .
As2 O13 As1 132.5(5) . .
As1 O11 V10 136.9(4) . .
As1 O11 V8 125.3(4) . .
V10 O11 V8 97.7(3) . .
As1 O10 V7 134.1(5) . 2
As1 O10 V12 123.4(5) . .
V7 O10 V12 102.6(4) 2 .
As2 O9 V7 134.2(5) . 2
As2 O9 V9 122.4(4) . 2
V7 O9 V9 103.4(4) 2 2
As3 O6 V7 135.3(5) . .
As3 O6 V12 122.5(5) . 2
V7 O6 V12 102.3(4) . 2
As4 O4 As3 131.5(5) . .
V11 O3 Ni1 156.2(7) . .
C22 N8 C24 103.4(13) . .
C22 N8 Ni5 127.7(12) . .
C24 N8 Ni5 126.5(11) . .
C9 N4 C11 105.1(15) . .
C9 N4 Ni4 126.6(13) . .
C11 N4 Ni4 128.2(12) . .
C22 N9 C23 104.9(13) . .
C12 N6 C16 117.7(17) . .
C12 N6 Ni5 127.6(14) . .
C16 N6 Ni5 114.8(13) . .
C17 N7 C21 116.3(18) . .
C17 N7 Ni5 114.9(13) . .
C21 N7 Ni5 128.1(14) . .
C15 C16 N6 121(2) . .
C15 C16 C17 125(2) . .
N6 C16 C17 113.6(16) . .
C9 C10 N5 104.3(17) . .
C11 N5 C10 107.9(16) . .
C8 N3 C7 100(2) . .
C8 N3 Ni3 134.7(17) . .
C7 N3 Ni3 125.2(17) . .
C1 N102 C3 120.6(18) . .
C1 N102 Ni1 101.4(14) . 3_666
C3 N102 Ni1 137.9(16) . 3_666
C1 N1 C5 122.3(17) . .
C1 N1 Ni1 105.7(13) . .
C5 N1 Ni1 131.8(13) . .
C24 C23 N9 105.0(15) . .
N5 C11 N4 109.8(17) . .
N8 C24 C23 111.8(15) . .
C19 C18 C17 121(2) . .
N8 C22 N9 114.7(15) . .
C5 C4 C3 121(2) . .
C4 C5 N1 118.6(18) . .
N2 C8 N3 114(2) . .
N7 C21 C20 123(2) . .
C8 N2 C6 106(2) . .
C8 N2 Ni2 128.0(18) . .
C6 N2 Ni2 126(2) . .
N7 C17 C18 123(2) . .
N7 C17 C16 114.2(16) . .
C18 C17 C16 122.3(19) . .
N102 C1 N1 118.4(17) . .
N102 C1 C1 121(2) . 3_666
N1 C1 C1 121(2) . 3_666
C18 C19 C20 119(2) . .
C6 C7 N3 111(2) . .
C19 C20 C21 117(2) . .
C16 C15 C14 118(2) . .
C14 C13 C12 115(3) . .
C7 C6 N2 110(3) . .
C4 C3 N102 119(2) . .
N4 C9 C10 112.7(19) . .
C13 C14 C15 122(3) . .
N6 C12 C13 125(2) . .

loop_
_geom_bond_atom_site_label_1
_geom_bond_atom_site_label_2
_geom_bond_distance
_geom_bond_site_symmetry_2
As1 O11 1.768(8) .
As1 O13 1.779(8) .
As1 O10 1.784(8) .
As2 O13 1.770(8) .
As2 O9 1.773(8) .
As2 O20 1.782(8) .
As3 O22 1.758(8) .
As3 O6 1.762(8) .
As3 O4 1.785(10) .
As4 O14 1.757(9) .
As4 O18 1.760(8) .
As4 O4 1.775(10) .
V5 O15 1.590(11) .
V5 O21 1.943(8) .
V5 O21 1.943(8) 2
V5 O20 1.996(8) 2
V5 O20 1.996(8) .
V5 V10 3.030(2) .
V5 V10 3.030(2) 2
V6 O8 1.594(11) .
V6 O19 1.924(8) 2
V6 O19 1.924(8) .
V6 O22 2.001(8) 2
V6 O22 2.001(8) .
V6 V11 3.016(2) .
V6 V11 3.016(2) 2
V7 O12 1.583(9) .
V7 O10 1.973(9) 2
V7 O6 1.977(8) .
V7 O9 1.996(8) 2
V7 O18 2.001(9) .
V7 V12 3.100(3) 2
V8 O7 1.586(9) .
V8 O16 1.930(9) .
V8 O17 1.937(8) .
V8 O11 2.001(8) .
V8 O14 2.014(8) .
V8 V10 3.005(3) .
V8 V11 3.021(3) .
V9 O2 1.581(9) .
V9 O17 1.922(8) .
V9 O21 1.945(7) .
V9 O9 2.011(9) 2
V9 O18 2.020(9) .
V9 V10 2.873(3) .
V10 O5 1.603(8) .
V10 O17 1.931(8) .
V10 O21 1.968(8) .
V10 O20 1.975(8) .
V10 O11 1.990(8) .
V11 O3 1.612(8) .
V11 O19 1.925(9) .
V11 O16 1.930(9) .
V11 O14 1.998(8) .
V11 O22 2.005(8) .
V11 V12 2.857(3) .
V12 O1 1.600(9) .
V12 O16 1.912(9) .
V12 O19 1.927(8) .
V12 O10 2.000(8) .
V12 O6 2.005(9) 2
V12 V7 3.100(3) 2
Ni1 O3 1.781(9) .
Ni1 N1 1.892(17) .
Ni1 C2 2.067(19) 3_666
Ni1 N102 2.067(19) 3_666
Ni2 N2 1.84(2) 2_655
Ni2 N2 1.84(2) .
Ni3 N3 1.70(2) 3_676
Ni3 N3 1.70(2) .
Ni4 N4 1.856(12) 3_586
Ni4 N4 1.856(12) .
Ni5 N8 1.872(13) .
Ni5 N6 2.005(15) .
Ni5 N7 2.020(14) .
O10 V7 1.973(9) 2
O9 V7 1.996(8) 2
O9 V9 2.011(9) 2
O6 V12 2.005(9) 2
N8 C22 1.308(18) .
N8 C24 1.33(2) .
N4 C9 1.30(2) .
N4 C11 1.32(2) .
N9 C22 1.31(2) .
N9 C23 1.38(2) .
N6 C12 1.30(3) .
N6 C16 1.36(2) .
N7 C17 1.33(2) .
N7 C21 1.33(3) .
C16 C15 1.33(3) .
C16 C17 1.55(3) .
C10 C9 1.30(3) .
C10 N5 1.35(3) .
N5 C11 1.30(2) .
N3 C8 1.42(3) .
N3 C7 1.43(3) .
N102 C1 1.33(3) .
N102 C3 1.38(3) .
N102 Ni1 2.067(19) 3_666
N1 C1 1.34(2) .
N1 C5 1.37(2) .
C23 C24 1.35(2) .
C18 C19 1.30(3) .
C18 C17 1.38(3) .
C4 C5 1.31(3) .
C4 C3 1.36(3) .
C8 N2 1.32(3) .
C21 C20 1.41(3) .
N2 C6 1.38(3) .
C1 C1 1.46(4) 3_666
C19 C20 1.40(3) .
C7 C6 1.33(3) .
C15 C14 1.45(4) .
C13 C14 1.26(4) .
C13 C12 1.42(3) .
